data_4026788
loop_
_publ_author_name
'Cheng Chen'
'Yao Zhang'
'Soon Hyeok Hong'

_publ_section_title
;
 N-Heterocyclic Carbene Based Ruthenium-Catalyzed Direct Amide Synthesis
 from Alcohols and Secondary Amines: Involvement of Esters
;
_journal_name_full 'Journal of Organic Chemistry'
_journal_page_first 10005
_journal_page_last 10010
_journal_paper_doi 10.1021/jo201756z
_journal_volume 76
_journal_year 2011
_chemical_formula_moiety 'C15 H22 Cl2 N2 Ru, C H Cl3 '
_chemical_formula_sum 'C16 H23 Cl5 N2 Ru'
_chemical_formula_weight 521.68
_chemical_name_systematic
; 
 ? 
;
_space_group_IT_number 14
_symmetry_cell_setting monoclinic
_symmetry_space_group_name_Hall '-P 2yn'
_symmetry_space_group_name_H-M 'P 1 21/n 1'
_atom_sites_solution_hydrogens geom
_atom_sites_solution_primary direct
_atom_sites_solution_secondary difmap
_audit_creation_method SHELXL-97
_cell_angle_alpha 90.00
_cell_angle_beta 95.8110(10)
_cell_angle_gamma 90.00
_cell_formula_units_Z 4
_cell_length_a 8.9375(3)
_cell_length_b 15.2834(4)
_cell_length_c 15.6299(5)
_cell_measurement_reflns_used 9137
_cell_measurement_temperature 103(2)
_cell_measurement_theta_max 33.23
_cell_measurement_theta_min 2.52
_cell_volume 2124.00(11)
_computing_cell_refinement 'Bruker SAINT'
_computing_data_collection 'Bruker APEX2'
_computing_data_reduction 'Bruker SAINT'
_computing_molecular_graphics 'Bruker SHELXTL'
_computing_publication_material 'Bruker SHELXTL'
_computing_structure_refinement 'SHELXL-97 (Sheldrick, 2008)'
_computing_structure_solution 'SHELXS-97 (Sheldrick, 2008)'
_diffrn_ambient_temperature 103(2)
_diffrn_measured_fraction_theta_full 0.995
_diffrn_measured_fraction_theta_max 0.995
_diffrn_measurement_device_type 'Bruker APEX-II CCD'
_diffrn_measurement_method '\f and \w scans'
_diffrn_radiation_monochromator graphite
_diffrn_radiation_source 'fine-focus sealed tube'
_diffrn_radiation_type MoK\a
_diffrn_radiation_wavelength 0.71073
_diffrn_reflns_av_R_equivalents 0.0270
_diffrn_reflns_av_sigmaI/netI 0.0224
_diffrn_reflns_limit_h_max 13
_diffrn_reflns_limit_h_min -13
_diffrn_reflns_limit_k_max 23
_diffrn_reflns_limit_k_min -15
_diffrn_reflns_limit_l_max 23
_diffrn_reflns_limit_l_min -23
_diffrn_reflns_number 41142
_diffrn_reflns_theta_full 33.28
_diffrn_reflns_theta_max 33.28
_diffrn_reflns_theta_min 2.52
_exptl_absorpt_coefficient_mu 1.369
_exptl_absorpt_correction_T_max 0.7714
_exptl_absorpt_correction_T_min 0.6533
_exptl_absorpt_correction_type multi-scan
_exptl_absorpt_process_details sadabs
_exptl_crystal_colour red
_exptl_crystal_density_diffrn 1.631
_exptl_crystal_description block
_exptl_crystal_F_000 1048
_exptl_crystal_size_max 0.34
_exptl_crystal_size_mid 0.32
_exptl_crystal_size_min 0.20
_refine_diff_density_max 1.263
_refine_diff_density_min -0.796
_refine_diff_density_rms 0.099
_refine_ls_extinction_method none
_refine_ls_goodness_of_fit_ref 1.060
_refine_ls_hydrogen_treatment mixed
_refine_ls_matrix_type full
_refine_ls_number_parameters 264
_refine_ls_number_reflns 8152
_refine_ls_number_restraints 23
_refine_ls_restrained_S_all 1.060
_refine_ls_R_factor_all 0.0309
_refine_ls_R_factor_gt 0.0251
_refine_ls_shift/su_max 0.002
_refine_ls_shift/su_mean 0.000
_refine_ls_structure_factor_coef Fsqd
_refine_ls_weighting_details 'calc w=1/[\s^2^(Fo^2^)+(0.0340P)^2^+1.3553P] where P=(Fo^2^+2Fc^2^)/3'
_refine_ls_weighting_scheme calc
_refine_ls_wR_factor_gt 0.0662
_refine_ls_wR_factor_ref 0.0691
_reflns_number_gt 7154
_reflns_number_total 8152
_reflns_threshold_expression >2sigma(I)
_cod_data_source_file jo201756z_si_001.cif
_cod_data_source_block complex3
_cod_database_code 4026788

loop_
_symmetry_equiv_pos_as_xyz
'x, y, z'
'-x+1/2, y+1/2, -z+1/2'
'-x, -y, -z'
'x-1/2, -y-1/2, z-1/2'

loop_
_atom_site_label
_atom_site_type_symbol
_atom_site_fract_x
_atom_site_fract_y
_atom_site_fract_z
_atom_site_U_iso_or_equiv
_atom_site_adp_type
_atom_site_occupancy
_atom_site_symmetry_multiplicity
_atom_site_calc_flag
_atom_site_refinement_flags
_atom_site_disorder_assembly
_atom_site_disorder_group
Ru1 Ru 0.983376(12) 0.893306(7) 0.846951(7) 0.01186(3) Uani 1 1 d . . .
C1 C 0.90100(15) 0.79487(9) 0.76350(9) 0.0126(2) Uani 1 1 d . . .
C2 C 1.10505(18) 0.68072(11) 0.79707(11) 0.0224(3) Uani 1 1 d . . .
H2 H 1.1459 0.7253 0.8401 0.027 Uiso 1 1 calc R . .
C3 C 1.2167(2) 0.67005(14) 0.73043(15) 0.0348(4) Uani 1 1 d . . .
H3A H 1.1842 0.6221 0.6913 0.052 Uiso 1 1 calc R . .
H3B H 1.3165 0.6568 0.7595 0.052 Uiso 1 1 calc R . .
H3C H 1.2215 0.7244 0.6976 0.052 Uiso 1 1 calc R . .
C4 C 1.0806(3) 0.59625(12) 0.84435(14) 0.0360(5) Uani 1 1 d . . .
H4A H 1.0061 0.6058 0.8853 0.054 Uiso 1 1 calc R . .
H4B H 1.1758 0.5772 0.8754 0.054 Uiso 1 1 calc R . .
H4C H 1.0440 0.5511 0.8029 0.054 Uiso 1 1 calc R . .
C5 C 0.87739(17) 0.66652(10) 0.69085(10) 0.0178(3) Uani 1 1 d . . .
H5 H 0.8958 0.6082 0.6736 0.021 Uiso 1 1 calc R . .
C6 C 0.76511(17) 0.71917(10) 0.65789(9) 0.0173(3) Uani 1 1 d . . .
H6 H 0.6893 0.7052 0.6129 0.021 Uiso 1 1 calc R . .
C7 C 0.68144(16) 0.87282(10) 0.68021(10) 0.0167(2) Uani 1 1 d . . .
H7 H 0.7129 0.9223 0.7199 0.020 Uiso 1 1 calc R . .
C8 C 0.6958(2) 0.90209(11) 0.58832(11) 0.0242(3) Uani 1 1 d . . .
H8A H 0.8017 0.9141 0.5815 0.036 Uiso 1 1 calc R . .
H8B H 0.6363 0.9553 0.5760 0.036 Uiso 1 1 calc R . .
H8C H 0.6588 0.8557 0.5484 0.036 Uiso 1 1 calc R . .
C9 C 0.52040(18) 0.84763(12) 0.69324(13) 0.0261(3) Uani 1 1 d . . .
H9A H 0.4877 0.7995 0.6544 0.039 Uiso 1 1 calc R . .
H9B H 0.4543 0.8982 0.6809 0.039 Uiso 1 1 calc R . .
H9C H 0.5156 0.8290 0.7529 0.039 Uiso 1 1 calc R . .
C10 C 1.03852(18) 0.97644(10) 0.74206(10) 0.0203(3) Uani 1 1 d . . .
H10 H 0.9929 0.9812 0.6847 0.024 Uiso 1 1 calc R . .
C11 C 1.15822(17) 0.91651(11) 0.76324(10) 0.0206(3) Uani 1 1 d . . .
H11 H 1.1924 0.8802 0.7199 0.025 Uiso 1 1 calc R . .
C12 C 1.22638(18) 0.91078(12) 0.84843(12) 0.0257(3) Uani 1 1 d . . .
H12 H 1.3028 0.8686 0.8630 0.031 Uiso 1 1 calc R . .
C13 C 1.1806(2) 0.96814(13) 0.91235(11) 0.0288(4) Uani 1 1 d . . .
H13 H 1.2300 0.9659 0.9691 0.035 Uiso 1 1 calc R . .
C14 C 1.0654(2) 1.02711(11) 0.89302(11) 0.0273(4) Uani 1 1 d . . .
H14 H 1.0369 1.0663 0.9357 0.033 Uiso 1 1 calc R . .
C15 C 0.9889(2) 1.02864(10) 0.80792(12) 0.0239(3) Uani 1 1 d . . .
H15 H 0.9037 1.0654 0.7957 0.029 Uiso 1 1 calc R . .
Cl1 Cl 0.72920(4) 0.91838(2) 0.88758(2) 0.01611(6) Uani 1 1 d . . .
Cl2 Cl 1.00390(4) 0.78905(2) 0.96450(2) 0.01818(7) Uani 1 1 d . . .
C1S C 0.6349(13) 0.7058(7) 0.9591(5) 0.0233(18) Uani 0.558(11) 1 d PD A 1
H1X H 0.694(6) 0.753(3) 0.970(5) 0.035 Uiso 0.558(11) 1 d PD A 1
Cl3 Cl 0.4511(3) 0.74014(13) 0.9697(3) 0.0467(6) Uani 0.558(11) 1 d PD A 1
Cl4 Cl 0.6436(2) 0.66459(15) 0.85593(15) 0.0279(5) Uani 0.558(11) 1 d PDU A 1
Cl5 Cl 0.6963(6) 0.6259(4) 1.0359(3) 0.0494(8) Uani 0.558(11) 1 d PD A 1
C1SA C 0.6533(16) 0.7057(9) 0.9649(6) 0.025(2) Uani 0.442(11) 1 d PD A 2
H1Y H 0.720(8) 0.749(4) 0.962(6) 0.037 Uiso 0.442(11) 1 d PD A 2
Cl3A Cl 0.4977(7) 0.7499(2) 1.0090(5) 0.0643(16) Uani 0.442(11) 1 d PD A 2
Cl4A Cl 0.6114(10) 0.6734(4) 0.8590(3) 0.0839(14) Uani 0.442(11) 1 d PDU A 2
Cl5A Cl 0.7113(9) 0.6134(5) 1.0263(4) 0.0580(14) Uani 0.442(11) 1 d PD A 2
N1 N 0.96090(14) 0.71355(8) 0.75461(8) 0.0149(2) Uani 1 1 d . . .
N2 N 0.78152(13) 0.79753(8) 0.70231(8) 0.0136(2) Uani 1 1 d . . .

loop_
_atom_site_aniso_label
_atom_site_aniso_U_11
_atom_site_aniso_U_22
_atom_site_aniso_U_33
_atom_site_aniso_U_23
_atom_site_aniso_U_13
_atom_site_aniso_U_12
Ru1 0.01389(5) 0.01020(5) 0.01172(5) -0.00161(3) 0.00238(3) -0.00082(3)
C1 0.0131(5) 0.0117(5) 0.0132(5) -0.0006(4) 0.0025(4) 0.0002(4)
C2 0.0212(7) 0.0173(7) 0.0271(7) -0.0048(6) -0.0051(6) 0.0070(5)
C3 0.0220(8) 0.0336(10) 0.0486(12) -0.0125(9) 0.0033(7) 0.0111(7)
C4 0.0531(12) 0.0189(8) 0.0328(10) 0.0012(7) -0.0109(9) 0.0097(8)
C5 0.0216(6) 0.0143(6) 0.0174(6) -0.0053(5) 0.0016(5) -0.0013(5)
C6 0.0196(6) 0.0166(6) 0.0154(6) -0.0035(5) 0.0006(5) -0.0027(5)
C7 0.0155(6) 0.0162(6) 0.0178(6) 0.0003(5) -0.0006(5) 0.0028(5)
C8 0.0326(8) 0.0211(7) 0.0181(7) 0.0035(6) -0.0019(6) 0.0021(6)
C9 0.0154(6) 0.0271(8) 0.0353(9) 0.0007(7) 0.0007(6) 0.0028(6)
C10 0.0236(7) 0.0202(7) 0.0178(6) 0.0038(5) 0.0055(5) -0.0066(5)
C11 0.0196(6) 0.0218(7) 0.0218(7) -0.0048(6) 0.0093(5) -0.0048(5)
C12 0.0158(6) 0.0301(8) 0.0309(8) 0.0007(7) 0.0006(6) -0.0048(6)
C13 0.0299(8) 0.0356(9) 0.0203(7) -0.0032(7) -0.0002(6) -0.0181(7)
C14 0.0403(9) 0.0182(7) 0.0259(8) -0.0094(6) 0.0160(7) -0.0145(7)
C15 0.0285(8) 0.0124(6) 0.0328(8) 0.0028(6) 0.0129(6) -0.0009(5)
Cl1 0.01796(14) 0.01645(14) 0.01461(14) -0.00306(11) 0.00503(11) -0.00083(11)
Cl2 0.02603(16) 0.01529(14) 0.01238(13) 0.00175(11) -0.00213(11) 0.00028(12)
C1S 0.027(3) 0.023(3) 0.020(3) 0.002(2) 0.0022(18) -0.007(2)
Cl3 0.0396(8) 0.0454(7) 0.0590(13) 0.0092(7) 0.0246(9) 0.0064(5)
Cl4 0.0387(8) 0.0307(6) 0.0150(5) -0.0037(4) 0.0058(4) -0.0147(4)
Cl5 0.0667(14) 0.0552(19) 0.0227(7) 0.0187(11) -0.0135(9) -0.0094(14)
C1SA 0.026(4) 0.031(5) 0.018(3) -0.009(3) 0.008(3) -0.005(3)
Cl3A 0.062(2) 0.0501(10) 0.091(3) 0.0145(14) 0.055(2) 0.0148(11)
Cl4A 0.153(4) 0.069(2) 0.0241(11) -0.0010(11) -0.0173(18) -0.053(2)
Cl5A 0.082(2) 0.0434(13) 0.047(2) 0.0086(12) -0.0025(14) 0.0102(11)
N1 0.0161(5) 0.0116(5) 0.0166(5) -0.0030(4) 0.0002(4) 0.0012(4)
N2 0.0141(5) 0.0132(5) 0.0135(5) -0.0002(4) 0.0008(4) 0.0002(4)

loop_
_atom_type_symbol
_atom_type_description
_atom_type_scat_dispersion_real
_atom_type_scat_dispersion_imag
_atom_type_scat_source
C C 0.0033 0.0016 'International Tables Vol C Tables 4.2.6.8 and 6.1.1.4'
H H 0.0000 0.0000 'International Tables Vol C Tables 4.2.6.8 and 6.1.1.4'
N N 0.0061 0.0033 'International Tables Vol C Tables 4.2.6.8 and 6.1.1.4'
Cl Cl 0.1484 0.1585 'International Tables Vol C Tables 4.2.6.8 and 6.1.1.4'
Ru Ru -1.2594 0.8363 'International Tables Vol C Tables 4.2.6.8 and 6.1.1.4'

loop_
_geom_angle_atom_site_label_1
_geom_angle_atom_site_label_2
_geom_angle_atom_site_label_3
_geom_angle
C1 Ru1 C15 122.24(6)
C1 Ru1 C11 88.33(6)
C15 Ru1 C11 68.52(6)
C1 Ru1 C10 92.46(6)
C15 Ru1 C10 37.99(6)
C11 Ru1 C10 38.28(6)
C1 Ru1 C12 112.57(6)
C15 Ru1 C12 80.48(7)
C11 Ru1 C12 37.79(7)
C10 Ru1 C12 68.59(7)
C1 Ru1 C13 149.59(6)
C15 Ru1 C13 66.62(7)
C11 Ru1 C13 67.20(6)
C10 Ru1 C13 79.56(6)
C12 Ru1 C13 37.23(7)
C1 Ru1 C14 159.47(6)
C15 Ru1 C14 37.70(7)
C11 Ru1 C14 79.30(6)
C10 Ru1 C14 67.71(6)
C12 Ru1 C14 66.25(7)
C13 Ru1 C14 35.51(7)
C1 Ru1 Cl2 89.70(4)
C15 Ru1 Cl2 147.32(5)
C11 Ru1 Cl2 124.15(5)
C10 Ru1 Cl2 162.11(5)
C12 Ru1 Cl2 94.21(5)
C13 Ru1 Cl2 89.66(5)
C14 Ru1 Cl2 110.80(5)
C1 Ru1 Cl1 89.83(4)
C15 Ru1 Cl1 88.39(5)
C11 Ru1 Cl1 151.08(5)
C10 Ru1 Cl1 113.06(5)
C12 Ru1 Cl1 157.58(5)
C13 Ru1 Cl1 120.36(5)
C14 Ru1 Cl1 93.15(5)
Cl2 Ru1 Cl1 84.687(13)
N2 C1 N1 104.09(11)
N2 C1 Ru1 128.56(10)
N1 C1 Ru1 127.26(10)
N1 C2 C4 110.28(15)
N1 C2 C3 109.37(14)
C4 C2 C3 112.31(16)
N1 C2 H2 108.3
C4 C2 H2 108.3
C3 C2 H2 108.3
C2 C3 H3A 109.5
C2 C3 H3B 109.5
H3A C3 H3B 109.5
C2 C3 H3C 109.5
H3A C3 H3C 109.5
H3B C3 H3C 109.5
C2 C4 H4A 109.5
C2 C4 H4B 109.5
H4A C4 H4B 109.5
C2 C4 H4C 109.5
H4A C4 H4C 109.5
H4B C4 H4C 109.5
C6 C5 N1 106.96(13)
C6 C5 H5 126.5
N1 C5 H5 126.5
C5 C6 N2 106.73(13)
C5 C6 H6 126.6
N2 C6 H6 126.6
N2 C7 C8 110.04(12)
N2 C7 C9 109.26(13)
C8 C7 C9 111.83(13)
N2 C7 H7 108.5
C8 C7 H7 108.5
C9 C7 H7 108.5
C7 C8 H8A 109.5
C7 C8 H8B 109.5
H8A C8 H8B 109.5
C7 C8 H8C 109.5
H8A C8 H8C 109.5
H8B C8 H8C 109.5
C7 C9 H9A 109.5
C7 C9 H9B 109.5
H9A C9 H9B 109.5
C7 C9 H9C 109.5
H9A C9 H9C 109.5
H9B C9 H9C 109.5
C15 C10 C11 118.67(15)
C15 C10 Ru1 70.57(9)
C11 C10 Ru1 70.73(9)
C15 C10 H10 120.7
C11 C10 H10 120.7
Ru1 C10 H10 130.5
C12 C11 C10 120.19(15)
C12 C11 Ru1 71.86(9)
C10 C11 Ru1 70.99(8)
C12 C11 H11 119.9
C10 C11 H11 119.9
Ru1 C11 H11 129.7
C11 C12 C13 119.90(17)
C11 C12 Ru1 70.35(9)
C13 C12 Ru1 74.12(10)
C11 C12 H12 120.0
C13 C12 H12 120.0
Ru1 C12 H12 127.5
C14 C13 C12 120.74(16)
C14 C13 Ru1 72.55(10)
C12 C13 Ru1 68.65(9)
C14 C13 H13 119.6
C12 C13 H13 119.6
Ru1 C13 H13 132.2
C13 C14 C15 119.31(15)
C13 C14 Ru1 71.94(10)
C15 C14 Ru1 67.12(9)
C13 C14 H14 120.3
C15 C14 H14 120.3
Ru1 C14 H14 133.8
C10 C15 C14 120.89(16)
C10 C15 Ru1 71.44(9)
C14 C15 Ru1 75.19(10)
C10 C15 H15 119.6
C14 C15 H15 119.6
Ru1 C15 H15 125.6
Cl4 C1S Cl3 109.1(6)
Cl4 C1S Cl5 109.9(5)
Cl3 C1S Cl5 112.0(6)
Cl4 C1S H1X 112(5)
Cl3 C1S H1X 106(4)
Cl5 C1S H1X 107(6)
Cl4 C1S H1Y 100(5)
Cl3 C1S H1Y 121(5)
Cl5 C1S H1Y 104(6)
H1X C1S H1Y 15(7)
Cl4A C1SA Cl3A 112.6(8)
Cl4A C1SA Cl5A 108.4(7)
Cl3A C1SA Cl5A 107.3(7)
Cl4A C1SA H1X 113(6)
Cl3A C1SA H1X 89(4)
Cl5A C1SA H1X 124(6)
Cl4A C1SA H1Y 104(6)
Cl3A C1SA H1Y 107(5)
Cl5A C1SA H1Y 117(7)
H1X C1SA H1Y 18(8)
C1 N1 C5 110.94(12)
C1 N1 C2 126.64(12)
C5 N1 C2 121.98(12)
C1 N2 C6 111.26(12)
C1 N2 C7 126.98(12)
C6 N2 C7 121.72(12)

loop_
_geom_bond_atom_site_label_1
_geom_bond_atom_site_label_2
_geom_bond_distance
Ru1 C1 2.0765(13)
Ru1 C15 2.1585(16)
Ru1 C11 2.1665(15)
Ru1 C10 2.1699(15)
Ru1 C12 2.1860(16)
Ru1 C13 2.2575(17)
Ru1 C14 2.2651(16)
Ru1 Cl2 2.4249(4)
Ru1 Cl1 2.4501(4)
C1 N2 1.3601(17)
C1 N1 1.3660(18)
C2 N1 1.4761(19)
C2 C4 1.514(3)
C2 C3 1.523(3)
C2 H2 1.0000
C3 H3A 0.9800
C3 H3B 0.9800
C3 H3C 0.9800
C4 H4A 0.9800
C4 H4B 0.9800
C4 H4C 0.9800
C5 C6 1.347(2)
C5 N1 1.3843(18)
C5 H5 0.9500
C6 N2 1.3846(18)
C6 H6 0.9500
C7 N2 1.4769(18)
C7 C8 1.522(2)
C7 C9 1.523(2)
C7 H7 1.0000
C8 H8A 0.9800
C8 H8B 0.9800
C8 H8C 0.9800
C9 H9A 0.9800
C9 H9B 0.9800
C9 H9C 0.9800
C10 C15 1.409(2)
C10 C11 1.422(2)
C10 H10 0.9500
C11 C12 1.410(2)
C11 H11 0.9500
C12 C13 1.420(3)
C12 H12 0.9500
C13 C14 1.379(3)
C13 H13 0.9500
C14 C15 1.433(3)
C14 H14 0.9500
C15 H15 0.9500
C1S Cl4 1.741(9)
C1S Cl3 1.748(10)
C1S Cl5 1.761(8)
C1S H1X 0.894(19)
C1S H1Y 1.00(4)
C1SA Cl4A 1.732(11)
C1SA Cl3A 1.749(10)
C1SA Cl5A 1.755(11)
C1SA H1X 0.80(4)
C1SA H1Y 0.89(2)
